data_1507536
loop_
_publ_author_name
'Bommezijn, Sacha'
'Martin, Concepcion Gonzalez'
'Kennedy, Alan R.'
'Lizos, Dimitrios'
'Murphy, John A.'

_publ_section_title
;
 1,4-Pentadienyl-3-sulfonamides:&#x2009; Frameworks for
 &#x201C;Disfavored&#x201D; Radical Cascade Cyclizations
;
_journal_issue 21
_journal_name_full 'Organic Letters'
_journal_page_first 3405
_journal_paper_doi 10.1021/ol0166449
_journal_volume 3
_journal_year 2001
_chemical_formula_sum 'C17 H21 N O4 S'
_chemical_formula_weight 335.41
_chemical_name_systematic
; 
 ? 
;
_space_group_IT_number 61
_symmetry_cell_setting orthorhombic
_symmetry_space_group_name_Hall '-P 2ac 2ab'
_symmetry_space_group_name_H-M 'P b c a'
_atom_sites_solution_hydrogens geom
_atom_sites_solution_primary direct
_atom_sites_solution_secondary difmap
_audit_creation_method SHELXL-97
_cell_angle_alpha 90.00
_cell_angle_beta 90.00
_cell_angle_gamma 90.00
_cell_formula_units_Z 8
_cell_length_a 43.138(13)
_cell_length_b 9.070(2)
_cell_length_c 8.544(2)
_cell_measurement_reflns_used 16
_cell_measurement_temperature 123(2)
_cell_measurement_theta_max 10.70
_cell_measurement_theta_min 8.03
_cell_volume 3342.9(15)
_computing_cell_refinement 'Rigaku/MSC diffractometer control'
_computing_data_collection 'Rigaku/MSC diffractometer control'
_computing_data_reduction teXsan
_computing_molecular_graphics ortep-II
_computing_publication_material 'SHELXL-97 (Sheldrick, 1997)'
_computing_structure_refinement 'SHELXL-97 (Sheldrick, 1997)'
_computing_structure_solution SIR
_diffrn_ambient_temperature 123(2)
_diffrn_measurement_device_type 'Rigaku AFC7S Diffractometer'
_diffrn_measurement_method 'omega scans with peak profiling'
_diffrn_radiation_monochromator graphite
_diffrn_radiation_source 'fine-focus sealed tube'
_diffrn_radiation_type MoK\a
_diffrn_radiation_wavelength 0.71069
_diffrn_reflns_av_R_equivalents 0.0000
_diffrn_reflns_av_sigmaI/netI 0.0894
_diffrn_reflns_limit_h_max 51
_diffrn_reflns_limit_h_min 0
_diffrn_reflns_limit_k_max 10
_diffrn_reflns_limit_k_min 0
_diffrn_reflns_limit_l_max 0
_diffrn_reflns_limit_l_min -10
_diffrn_reflns_number 2912
_diffrn_reflns_theta_max 25.00
_diffrn_reflns_theta_min 2.83
_diffrn_standards_decay_% 0.87
_diffrn_standards_interval_count 150
_diffrn_standards_number 3
_exptl_absorpt_coefficient_mu 0.213
_exptl_absorpt_correction_type none
_exptl_crystal_colour colourless
_exptl_crystal_density_diffrn 1.333
_exptl_crystal_density_method 'not measured'
_exptl_crystal_description plate
_exptl_crystal_F_000 1424
_exptl_crystal_size_max 0.40
_exptl_crystal_size_mid 0.30
_exptl_crystal_size_min 0.08
_refine_diff_density_max 0.655
_refine_diff_density_min -0.645
_refine_diff_density_rms 0.110
_refine_ls_extinction_method none
_refine_ls_goodness_of_fit_ref 1.102
_refine_ls_hydrogen_treatment noref
_refine_ls_matrix_type full
_refine_ls_number_parameters 211
_refine_ls_number_reflns 2912
_refine_ls_number_restraints 0
_refine_ls_restrained_S_all 1.102
_refine_ls_R_factor_all 0.1390
_refine_ls_R_factor_gt 0.0780
_refine_ls_shift/su_max 0.001
_refine_ls_shift/su_mean 0.000
_refine_ls_structure_factor_coef Fsqd
_refine_ls_weighting_details 'w=1/[\s^2^(Fo^2^)+(0.0925P)^2^+19.9732P] where P=(Fo^2^+2Fc^2^)/3'
_refine_ls_weighting_scheme calc
_refine_ls_wR_factor_gt 0.2210
_refine_ls_wR_factor_ref 0.2554
_reflns_number_gt 1801
_reflns_number_total 2912
_reflns_threshold_expression >2sigma(I)
_cod_data_source_file ol0166449_s1.cif
_cod_data_source_block sacha
_cod_depositor_comments
;
The following automatic conversions were performed:

'_refine_ls_weighting_scheme' value 'calc
w=1/[\s^2^(Fo^2^)+(0.0925P)^2^+19.9732P] where P=(Fo^2^+2Fc^2^)/3'
was changed to 'calc'. New tag '_refine_ls_weighting_details' was
created. The value of the new tag was set to
'w=1/[\s^2^(Fo^2^)+(0.0925P)^2^+19.9732P] where P=(Fo^2^+2Fc^2^)/3'.

Automatic conversion script
Id: cif_fix_values 3143 2015-03-26 13:38:13Z robertas 
;
_cod_original_cell_volume 3343.1(15)
_cod_original_sg_symbol_H-M Pbca
_cod_database_code 1507536

loop_
_symmetry_equiv_pos_as_xyz
'x, y, z'
'-x, y+1/2, -z+1/2'
'x+1/2, -y+1/2, -z'
'-x+1/2, -y, z+1/2'
'-x, -y, -z'
'x, -y-1/2, z-1/2'
'-x-1/2, y-1/2, z'
'x-1/2, y, -z-1/2'

loop_
_atom_site_label
_atom_site_type_symbol
_atom_site_fract_x
_atom_site_fract_y
_atom_site_fract_z
_atom_site_U_iso_or_equiv
_atom_site_adp_type
_atom_site_occupancy
_atom_site_calc_flag
_atom_site_refinement_flags
S1 S 0.79380(3) -0.10813(17) 0.64786(17) 0.0215(4) Uani 1 d .
O1 O 0.77793(10) -0.0371(5) 0.5220(5) 0.0336(11) Uani 1 d .
O2 O 0.80366(10) -0.2579(5) 0.6298(6) 0.0330(11) Uani 1 d .
O3 O 0.97164(10) -0.0023(5) 0.8373(6) 0.0359(12) Uani 1 d .
O4 O 0.96022(9) -0.2121(5) 0.9647(6) 0.0326(11) Uani 1 d .
N1 N 0.82559(11) -0.0154(5) 0.6846(6) 0.0202(11) Uani 1 d .
C1 C 0.82679(13) 0.1397(7) 0.7102(7) 0.0209(13) Uani 1 d .
C2 C 0.80762(14) 0.2469(7) 0.6463(7) 0.0267(14) Uani 1 d .
H2 H 0.7911 0.2221 0.5777 0.032 Uiso 1 calc R
C3 C 0.81378(16) 0.3916(8) 0.6872(8) 0.0333(16) Uani 1 d .
H3 H 0.8009 0.4679 0.6475 0.040 Uiso 1 calc R
C4 C 0.83835(16) 0.4281(7) 0.7847(8) 0.0305(16) Uani 1 d .
H4 H 0.8420 0.5284 0.8107 0.037 Uiso 1 calc R
C5 C 0.85733(14) 0.3203(7) 0.8438(8) 0.0276(14) Uani 1 d .
H5 H 0.8744 0.3460 0.9085 0.033 Uiso 1 calc R
C6 C 0.85150(14) 0.1732(7) 0.8085(7) 0.0230(13) Uani 1 d .
C7 C 0.86761(13) 0.0362(6) 0.8651(7) 0.0216(13) Uani 1 d .
H7 H 0.8649 0.0253 0.9808 0.026 Uiso 1 calc R
C8 C 0.85076(13) -0.0901(7) 0.7783(7) 0.0225(13) Uani 1 d .
H8 H 0.8422 -0.1650 0.8524 0.027 Uiso 1 calc R
C9 C 0.87491(14) -0.1544(8) 0.6736(8) 0.0332(16) Uani 1 d .
H9 H 0.8710 -0.2308 0.6001 0.040 Uiso 1 calc R
C10 C 0.90239(14) -0.0931(8) 0.6944(8) 0.0334(16) Uani 1 d .
H10 H 0.9202 -0.1192 0.6354 0.040 Uiso 1 calc R
C11 C 0.90258(13) 0.0217(7) 0.8205(7) 0.0219(13) Uani 1 d .
H11 H 0.9105 0.1173 0.7781 0.026 Uiso 1 calc R
C12 C 0.92211(13) -0.0259(7) 0.9652(7) 0.0226(13) Uani 1 d .
H12 H 0.9115 -0.1108 1.0171 0.027 Uiso 1 calc R
C13 C 0.95401(14) -0.0751(7) 0.9134(8) 0.0293(15) Uani 1 d .
C14 C 0.99061(14) -0.2662(8) 0.9267(10) 0.0415(19) Uani 1 d .
H14A H 0.9929 -0.2713 0.8127 0.062 Uiso 1 calc R
H14B H 0.9934 -0.3647 0.9716 0.062 Uiso 1 calc R
H14C H 1.0063 -0.1994 0.9698 0.062 Uiso 1 calc R
C15 C 0.92555(14) 0.0988(7) 1.0843(8) 0.0280(15) Uani 1 d .
H15A H 0.9376 0.1799 1.0360 0.034 Uiso 1 calc R
H15B H 0.9047 0.1375 1.1102 0.034 Uiso 1 calc R
C16 C 0.94159(16) 0.0517(9) 1.2352(9) 0.0426(19) Uani 1 d .
H16A H 0.9300 -0.0296 1.2831 0.064 Uiso 1 calc R
H16B H 0.9423 0.1352 1.3078 0.064 Uiso 1 calc R
H16C H 0.9627 0.0192 1.2116 0.064 Uiso 1 calc R
C17 C 0.77065(15) -0.0945(8) 0.8145(7) 0.0302(15) Uani 1 d .
H17A H 0.7512 -0.1483 0.7976 0.045 Uiso 1 calc R
H17B H 0.7661 0.0095 0.8354 0.045 Uiso 1 calc R
H17C H 0.7817 -0.1369 0.9042 0.045 Uiso 1 calc R

loop_
_atom_site_aniso_label
_atom_site_aniso_U_11
_atom_site_aniso_U_22
_atom_site_aniso_U_33
_atom_site_aniso_U_23
_atom_site_aniso_U_13
_atom_site_aniso_U_12
S1 0.0223(7) 0.0252(8) 0.0171(7) -0.0010(6) -0.0030(6) 0.0023(6)
O1 0.032(2) 0.049(3) 0.020(2) 0.013(2) -0.0096(19) 0.003(2)
O2 0.032(2) 0.025(2) 0.042(3) -0.011(2) -0.010(2) 0.001(2)
O3 0.025(2) 0.036(3) 0.047(3) 0.005(2) 0.006(2) -0.003(2)
O4 0.022(2) 0.024(2) 0.051(3) 0.000(2) -0.004(2) 0.0016(17)
N1 0.019(2) 0.017(2) 0.025(3) 0.004(2) -0.003(2) 0.005(2)
C1 0.022(3) 0.025(3) 0.016(3) 0.001(2) 0.006(2) 0.001(2)
C2 0.033(3) 0.027(3) 0.021(3) 0.001(3) 0.005(3) 0.011(3)
C3 0.035(4) 0.030(4) 0.034(4) 0.007(3) 0.007(3) 0.012(3)
C4 0.048(4) 0.019(3) 0.024(3) 0.000(3) 0.016(3) 0.003(3)
C5 0.028(3) 0.024(3) 0.030(3) -0.006(3) 0.010(3) -0.004(3)
C6 0.025(3) 0.022(3) 0.022(3) 0.000(3) 0.007(3) 0.002(3)
C7 0.020(3) 0.023(3) 0.023(3) 0.003(3) -0.004(3) -0.002(2)
C8 0.022(3) 0.021(3) 0.025(3) 0.001(3) -0.005(3) 0.006(2)
C9 0.026(3) 0.037(4) 0.036(4) -0.017(3) -0.009(3) 0.010(3)
C10 0.022(3) 0.044(4) 0.035(4) -0.010(3) 0.003(3) 0.012(3)
C11 0.022(3) 0.023(3) 0.020(3) 0.002(2) 0.001(2) -0.001(2)
C12 0.021(3) 0.021(3) 0.026(3) 0.004(3) 0.001(3) -0.003(2)
C13 0.022(3) 0.025(3) 0.041(4) 0.000(3) -0.008(3) -0.005(3)
C14 0.028(3) 0.033(4) 0.063(5) -0.008(4) -0.004(3) 0.009(3)
C15 0.024(3) 0.032(4) 0.028(3) 0.003(3) -0.003(3) 0.002(3)
C16 0.036(4) 0.061(5) 0.031(4) -0.009(4) -0.012(3) 0.013(4)
C17 0.028(3) 0.041(4) 0.022(3) 0.004(3) 0.000(3) -0.004(3)

loop_
_atom_type_symbol
_atom_type_description
_atom_type_scat_dispersion_real
_atom_type_scat_dispersion_imag
_atom_type_scat_source
S S 0.1246 0.1234 'International Tables Vol C Tables 4.2.6.8 and 6.1.1.4'
O O 0.0106 0.0060 'International Tables Vol C Tables 4.2.6.8 and 6.1.1.4'
N N 0.0061 0.0033 'International Tables Vol C Tables 4.2.6.8 and 6.1.1.4'
C C 0.0033 0.0016 'International Tables Vol C Tables 4.2.6.8 and 6.1.1.4'
H H 0.0000 0.0000 'International Tables Vol C Tables 4.2.6.8 and 6.1.1.4'

loop_
_geom_angle_atom_site_label_1
_geom_angle_atom_site_label_2
_geom_angle_atom_site_label_3
_geom_angle
O1 S1 O2 119.3(3)
O1 S1 N1 108.3(3)
O2 S1 N1 105.0(2)
O1 S1 C17 108.0(3)
O2 S1 C17 109.0(3)
N1 S1 C17 106.6(3)
C13 O4 C14 115.1(5)
C1 N1 C8 109.6(5)
C1 N1 S1 124.5(4)
C8 N1 S1 118.2(4)
C2 C1 C6 122.8(6)
C2 C1 N1 127.5(6)
C6 C1 N1 109.7(5)
C3 C2 C1 116.8(6)
C3 C2 H2 121.6
C1 C2 H2 121.6
C2 C3 C4 121.6(6)
C2 C3 H3 119.2
C4 C3 H3 119.2
C5 C4 C3 120.4(6)
C5 C4 H4 119.8
C3 C4 H4 119.8
C4 C5 C6 119.8(6)
C4 C5 H5 120.1
C6 C5 H5 120.1
C5 C6 C1 118.6(6)
C5 C6 C7 129.8(6)
C1 C6 C7 111.6(5)
C6 C7 C8 103.9(5)
C6 C7 C11 116.0(5)
C8 C7 C11 105.9(5)
C6 C7 H7 110.2
C8 C7 H7 110.2
C11 C7 H7 110.2
C9 C8 N1 111.1(5)
C9 C8 C7 104.4(5)
N1 C8 C7 105.1(4)
C9 C8 H8 111.9
N1 C8 H8 111.9
C7 C8 H8 111.9
C10 C9 C8 112.4(6)
C10 C9 H9 123.8
C8 C9 H9 123.8
C9 C10 C11 113.2(6)
C9 C10 H10 123.4
C11 C10 H10 123.4
C10 C11 C12 112.4(5)
C10 C11 C7 103.2(5)
C12 C11 C7 110.6(5)
C10 C11 H11 110.1
C12 C11 H11 110.1
C7 C11 H11 110.1
C13 C12 C15 109.0(5)
C13 C12 C11 110.0(5)
C15 C12 C11 112.1(5)
C13 C12 H12 108.6
C15 C12 H12 108.6
C11 C12 H12 108.6
O3 C13 O4 124.0(6)
O3 C13 C12 124.9(6)
O4 C13 C12 111.0(5)
O4 C14 H14A 109.5
O4 C14 H14B 109.5
H14A C14 H14B 109.5
O4 C14 H14C 109.5
H14A C14 H14C 109.5
H14B C14 H14C 109.5
C16 C15 C12 113.6(6)
C16 C15 H15A 108.9
C12 C15 H15A 108.9
C16 C15 H15B 108.9
C12 C15 H15B 108.9
H15A C15 H15B 107.7
C15 C16 H16A 109.5
C15 C16 H16B 109.5
H16A C16 H16B 109.5
C15 C16 H16C 109.5
H16A C16 H16C 109.5
H16B C16 H16C 109.5
S1 C17 H17A 109.5
S1 C17 H17B 109.5
H17A C17 H17B 109.5
S1 C17 H17C 109.5
H17A C17 H17C 109.5
H17B C17 H17C 109.5

loop_
_geom_bond_atom_site_label_1
_geom_bond_atom_site_label_2
_geom_bond_distance
S1 O1 1.428(4)
S1 O2 1.432(5)
S1 N1 1.639(5)
S1 C17 1.743(6)
O3 C13 1.199(8)
O4 C13 1.344(8)
O4 C14 1.437(8)
N1 C1 1.425(8)
N1 C8 1.510(7)
C1 C2 1.388(9)
C1 C6 1.391(8)
C2 C3 1.384(10)
C2 H2 0.9500
C3 C4 1.388(10)
C3 H3 0.9500
C4 C5 1.372(9)
C4 H4 0.9500
C5 C6 1.390(8)
C5 H5 0.9500
C6 C7 1.504(8)
C7 C8 1.546(8)
C7 C11 1.561(8)
C7 H7 1.0000
C8 C9 1.492(9)
C8 H8 1.0000
C9 C10 1.322(9)
C9 H9 0.9500
C10 C11 1.498(9)
C10 H10 0.9500
C11 C12 1.557(8)
C11 H11 1.0000
C12 C13 1.513(8)
C12 C15 1.529(9)
C12 H12 1.0000
C14 H14A 0.9800
C14 H14B 0.9800
C14 H14C 0.9800
C15 C16 1.524(9)
C15 H15A 0.9900
C15 H15B 0.9900
C16 H16A 0.9800
C16 H16B 0.9800
C16 H16C 0.9800
C17 H17A 0.9800
C17 H17B 0.9800
C17 H17C 0.9800

loop_
_geom_torsion_atom_site_label_1
_geom_torsion_atom_site_label_2
_geom_torsion_atom_site_label_3
_geom_torsion_atom_site_label_4
_geom_torsion
O1 S1 N1 C1 51.2(5)
O2 S1 N1 C1 179.7(5)
C17 S1 N1 C1 -64.7(5)
O1 S1 N1 C8 -162.5(4)
O2 S1 N1 C8 -34.1(5)
C17 S1 N1 C8 81.5(5)
C8 N1 C1 C2 -179.8(6)
S1 N1 C1 C2 -31.1(8)
C8 N1 C1 C6 2.3(6)
S1 N1 C1 C6 151.0(4)
C6 C1 C2 C3 -1.2(9)
N1 C1 C2 C3 -178.9(6)
C1 C2 C3 C4 1.4(9)
C2 C3 C4 C5 -0.1(10)
C3 C4 C5 C6 -1.4(9)
C4 C5 C6 C1 1.6(9)
C4 C5 C6 C7 -176.3(6)
C2 C1 C6 C5 -0.3(9)
N1 C1 C6 C5 177.8(5)
C2 C1 C6 C7 178.0(5)
N1 C1 C6 C7 -3.9(7)
C5 C6 C7 C8 -178.1(6)
C1 C6 C7 C8 3.8(6)
C5 C6 C7 C11 -62.3(8)
C1 C6 C7 C11 119.6(6)
C1 N1 C8 C9 -112.2(6)
S1 N1 C8 C9 96.9(5)
C1 N1 C8 C7 0.2(6)
S1 N1 C8 C7 -150.8(4)
C6 C7 C8 C9 114.7(5)
C11 C7 C8 C9 -8.0(6)
C6 C7 C8 N1 -2.3(6)
C11 C7 C8 N1 -125.0(5)
N1 C8 C9 C10 116.9(6)
C7 C8 C9 C10 4.2(8)
C8 C9 C10 C11 1.7(9)
C9 C10 C11 C12 112.6(6)
C9 C10 C11 C7 -6.7(8)
C6 C7 C11 C10 -105.9(6)
C8 C7 C11 C10 8.7(6)
C6 C7 C11 C12 133.6(5)
C8 C7 C11 C12 -111.7(5)
C10 C11 C12 C13 51.5(7)
C7 C11 C12 C13 166.3(5)
C10 C11 C12 C15 172.9(5)
C7 C11 C12 C15 -72.3(6)
C14 O4 C13 O3 2.2(9)
C14 O4 C13 C12 -177.5(6)
C15 C12 C13 O3 -67.7(8)
C11 C12 C13 O3 55.5(8)
C15 C12 C13 O4 112.0(6)
C11 C12 C13 O4 -124.7(6)
C13 C12 C15 C16 -64.1(7)
C11 C12 C15 C16 173.9(5)
